data_7123390
loop_
_publ_author_name
'Deng, Zhihong'
'Zhu, Congqing'
'Hua, Yuhui'
'HE, Guomei'
'Guo, Ying'
'Lu, Ruqiang'
'Cao, Xiaoyu'
'Chen, Jiangxi'
'Xia, Haiping'

_publ_section_title
;
 Synthesis and Characterization of Metallapentalenoxazetes from the [2+2]
 Cycloaddition of Metallapentalynes with Nitrosoarenes
;
_journal_name_full 'Chemical Communications'
_journal_paper_doi 10.1039/C9CC02594D
_journal_year 2019
_chemical_formula_moiety 'C74 H62 Cl N O5 Os P3, 3(C H2 Cl2), B F4'
_chemical_formula_sum 'C77 H68 B Cl7 F4 N O5 Os P3'
_chemical_formula_weight 1705.39
_space_group_crystal_system triclinic
_space_group_IT_number 2
_space_group_name_Hall '-P 1'
_space_group_name_H-M_alt 'P -1'
_symmetry_space_group_name_Hall '-P 1'
_symmetry_space_group_name_H-M 'P -1'
_atom_sites_solution_hydrogens geom
_atom_sites_solution_primary dual
_audit_creation_date 2018-11-08
_audit_creation_method
;
Olex2 1.2
(compiled 2018.05.29 svn.r3508 for OlexSys, GUI svn.r5506)
;
_audit_update_record
;
2019-01-11 deposited with the CCDC.    2019-05-03 downloaded from the CCDC.
;
_cell_angle_alpha 93.4950(10)
_cell_angle_beta 103.8640(10)
_cell_angle_gamma 101.6860(10)
_cell_formula_units_Z 2
_cell_length_a 12.28710(10)
_cell_length_b 14.71150(10)
_cell_length_c 21.50510(10)
_cell_measurement_reflns_used 30593
_cell_measurement_temperature 100.00(10)
_cell_measurement_theta_max 77.9580
_cell_measurement_theta_min 3.7940
_cell_volume 3671.23(5)
_computing_cell_refinement 'CrysAlisPro 1.171.39.46 (Rigaku OD, 2018)'
_computing_data_collection 'CrysAlisPro 1.171.39.46 (Rigaku OD, 2018)'
_computing_data_reduction 'CrysAlisPro 1.171.39.46 (Rigaku OD, 2018)'
_computing_molecular_graphics 'Olex2 (Dolomanov et al., 2009)'
_computing_publication_material 'Olex2 (Dolomanov et al., 2009)'
_computing_structure_refinement 'ShelXL (Sheldrick, 2015)'
_computing_structure_solution 'ShelXT (Sheldrick, 2015)'
_diffrn_ambient_environment N~2~
_diffrn_ambient_temperature 100.00(10)
_diffrn_detector 'CCD plate'
_diffrn_detector_type HyPix
_diffrn_measured_fraction_theta_full 0.997
_diffrn_measured_fraction_theta_max 0.997
_diffrn_measurement_details
;
List of Runs (angles in degrees, time in seconds):

  # Type    Start    End  Width  t~exp~   \w     \q     \k     \f   Frames
#--------------------------------------------------------------------------
  1  \w   -118.00 -26.00   0.50    0.08    --  -46.75 -72.00 -42.00  184
  2  \w     26.00 109.00   0.50    0.08    --   46.75  72.00  87.00  166
  3  \w    -24.00   2.00   0.50    0.08    --   46.75 -72.00 -42.00   52
  4  \w     37.00  63.00   0.50    0.08    --   46.75 -72.00 -42.00   52
  5  \w    -99.00 -73.00   0.50    0.24    --  -88.50 -72.00 -42.00   52
  6  \w     88.00 177.00   0.50    0.24    --  110.00  72.00  87.00  178
  7  \w     97.00 132.00   0.50    0.24    --  110.00 -72.00 -42.00   70
  8  \w     47.00  83.00   0.50    0.24    --  110.00 -72.00 -42.00   72
  9  \w    -68.00  -1.00   0.50    0.08    --  -46.75  72.00  87.00  134
 10  \w    -60.00 -13.00   0.50    0.08    --  -46.75  57.00-150.00   94
 11  \w    -90.00 -24.00   0.50    0.08    --  -46.75 125.00  90.00  132
 12  \w     -2.00  26.00   0.50    0.08    --  -46.75  57.00-150.00   56
 13  \w   -119.00 -94.00   0.50    0.08    --  -46.75-125.00-180.00   50
 14  \w     31.00  93.00   0.50    0.08    --   46.75-125.00 -30.00  124
 15  \w   -124.00 -83.00   0.50    0.24    --  -88.50 -99.00  60.00   82
 16  \w   -156.00 -85.00   0.50    0.24    --  -88.50 -99.00  30.00  142
 17  \w   -153.00-119.00   0.50    0.24    --  -88.50-125.00 -60.00   68
 18  \w    -67.00 -41.00   0.50    0.24    --  -88.50  72.00  87.00   52
 19  \w   -117.00 -74.00   0.50    0.24    --  -88.50 -37.00-120.00   86
 20  \w   -100.00 -73.00   0.50    0.24    --  -88.50-125.00 -60.00   54
 21  \w     53.00 106.00   0.50    0.24    --  110.00-125.00 -60.00  106
 22  \w     81.00 117.00   0.50    0.24    --  110.00-125.00-150.00   72
 23  \w     94.00 132.00   0.50    0.24    --  110.00 -77.00  90.00   76
 24  \w    141.00 168.00   0.50    0.24    --  110.00  57.00-150.00   54
 25  \w     98.00 140.00   0.50    0.24    --  110.00  57.00-150.00   84
 26  \w     84.00 126.00   0.50    0.24    --  110.00 -19.00  30.00   84
 27  \w     92.00 170.00   0.50    0.24    --  110.00 125.00   0.00  156
 28  \w     35.00  72.00   0.50    0.24    --  110.00 -19.00  30.00   74
 29  \w    108.00 160.00   0.50    0.24    --  110.00  19.00   0.00  104
 30  \w     38.00 108.00   0.50    0.24    --  110.00 -99.00  30.00  140
 31  \w     56.00 110.00   0.50    0.24    --  110.00 -99.00 -30.00  108
 32  \w     85.00 110.00   0.50    0.24    --  110.00 -99.00-180.00   50
 33  \w     98.00 135.00   0.50    0.24    --  110.00 125.00-120.00   74
 34  \w     46.00  81.00   0.50    0.24    --  110.00 -77.00  90.00   70
 35  \w     38.00 116.00   0.50    0.24    --  110.00-125.00-180.00  156
 36  \w    152.00 177.00   0.50    0.24    --  110.00  57.00-180.00   50
 37  \w     47.00  75.00   0.50    0.24    --  110.00 -37.00-120.00   56
 38  \w    100.00 125.00   0.50    0.24    --  110.00 -37.00-120.00   50
 39  \w     95.00 139.00   0.50    0.24    --  110.00  57.00-180.00   88
 40  \w     45.00  71.00   0.50    0.24    --  110.00 -99.00-180.00   52
;
_diffrn_measurement_device 'four-circle diffractometer'
_diffrn_measurement_device_type 'XtaLAB Synergy, Dualflex, HyPix'
_diffrn_measurement_method '\w scans'
_diffrn_orient_matrix_type 'CrysAlisPro convention (1999,Acta A55,543-557)'
_diffrn_orient_matrix_UB_11 0.0242651000
_diffrn_orient_matrix_UB_12 -0.0615921000
_diffrn_orient_matrix_UB_13 0.0548668000
_diffrn_orient_matrix_UB_21 -0.1026372000
_diffrn_orient_matrix_UB_22 0.0212741000
_diffrn_orient_matrix_UB_23 0.0230119000
_diffrn_orient_matrix_UB_31 -0.0802275000
_diffrn_orient_matrix_UB_32 -0.0856890000
_diffrn_orient_matrix_UB_33 -0.0444714000
_diffrn_radiation_monochromator mirror
_diffrn_radiation_probe x-ray
_diffrn_radiation_type CuK\a
_diffrn_radiation_wavelength 1.54184
_diffrn_reflns_av_R_equivalents 0.0470
_diffrn_reflns_av_unetI/netI 0.0405
_diffrn_reflns_Laue_measured_fraction_full 0.997
_diffrn_reflns_Laue_measured_fraction_max 0.997
_diffrn_reflns_limit_h_max 14
_diffrn_reflns_limit_h_min -14
_diffrn_reflns_limit_k_max 17
_diffrn_reflns_limit_k_min -17
_diffrn_reflns_limit_l_max 25
_diffrn_reflns_limit_l_min -25
_diffrn_reflns_number 41192
_diffrn_reflns_point_group_measured_fraction_full 0.997
_diffrn_reflns_point_group_measured_fraction_max 0.997
_diffrn_reflns_theta_full 64.999
_diffrn_reflns_theta_max 64.999
_diffrn_reflns_theta_min 3.545
_diffrn_source 'micro-focus sealed X-ray tube'
_diffrn_source_type 'PhotonJet (Cu) X-ray Source'
_exptl_absorpt_coefficient_mu 6.756
_exptl_absorpt_correction_T_max 1.00000
_exptl_absorpt_correction_T_min 0.58433
_exptl_absorpt_correction_type multi-scan
_exptl_absorpt_process_details
;
CrysAlisPro 1.171.39.46 (Rigaku Oxford Diffraction, 2018)
Empirical absorption correction using spherical harmonics,
 implemented in SCALE3 ABSPACK scaling algorithm.
;
_exptl_crystal_colour 'metallic light orange'
_exptl_crystal_colour_lustre metallic
_exptl_crystal_colour_modifier light
_exptl_crystal_colour_primary orange
_exptl_crystal_density_diffrn 1.543
_exptl_crystal_description block
_exptl_crystal_F_000 1716
_exptl_crystal_size_max 0.3
_exptl_crystal_size_mid 0.2
_exptl_crystal_size_min 0.1
_refine_diff_density_max 1.831
_refine_diff_density_min -1.703
_refine_diff_density_rms 0.135
_refine_ls_extinction_method none
_refine_ls_goodness_of_fit_ref 1.051
_refine_ls_hydrogen_treatment constr
_refine_ls_matrix_type full
_refine_ls_number_parameters 894
_refine_ls_number_reflns 12474
_refine_ls_number_restraints 0
_refine_ls_restrained_S_all 1.051
_refine_ls_R_factor_all 0.0447
_refine_ls_R_factor_gt 0.0384
_refine_ls_shift/su_max 0.003
_refine_ls_shift/su_mean 0.000
_refine_ls_structure_factor_coef Fsqd
_refine_ls_weighting_details 'w=1/[\s^2^(Fo^2^)+(0.0534P)^2^+12.7198P] where P=(Fo^2^+2Fc^2^)/3'
_refine_ls_weighting_scheme calc
_refine_ls_wR_factor_gt 0.1015
_refine_ls_wR_factor_ref 0.1048
_reflns_Friedel_coverage 0.000
_reflns_number_gt 11855
_reflns_number_total 12474
_reflns_threshold_expression 'I > 2\s(I)'
_cod_data_source_file c9cc02594d2.cif
_cod_data_source_block dzh-20180726-1
_cod_database_code 7123390
_shelx_shelxl_version_number 2014/7
_shelx_space_group_comment
;
The symmetry employed for this shelxl refinement is uniquely defined
by the following loop, which should always be used as a source of
symmetry information in preference to the above space-group names.
They are only intended as comments.
;
_reflns_odcompleteness_completeness 99.93
_reflns_odcompleteness_iscentric 1
_reflns_odcompleteness_theta 66.97
_olex2_refinement_description
;
1. Fixed Uiso
 At 1.2 times of:
  All C(H) groups, All C(H,H) groups
 At 1.5 times of:
  All C(H,H,H) groups
2.a Secondary CH2 refined with riding coordinates:
 C8(H8A,H8B), C10(H10A,H10B), C02K(H02K,H02M), C02Q(H02Q,H02R), C02R(H02S,H02T)
2.b Aromatic/amide H refined with riding coordinates:
 C1(H1), C3(H3), C00T(H00T), C00V(H00V), C00W(H00W), C00X(H00X), C00Y(H00Y),
 C010(H010), C19(H19), C012(H012), C20(H20), C016(H016), C017(H017), C01A(H01A),
  C18(H18), C16(H16), C01F(H01F), C01J(H01J), C01K(H01K), C01L(H01L),
 C01M(H01M), C01O(H01O), C01Q(H01Q), C01R(H01R), C01S(H01S), C01T(H01T),
 C01U(H01U), C01V(H01V), C01W(H01W), C17(H17), C01Z(H01Z), C020(H020),
 C021(H021), C022(H022), C023(H023), C024(H024), C026(H026), C029(H029),
 C02A(H02A), C02B(H02B), C02C(H02C), C02D(H02D), C02E(H02E), C02F(H02F),
 C02G(H02G), C02H(H02H), C02I(H02I), C02J(H02J), C02L(H02L), C02N(H02N),
 C02O(H02O), C02P(H02P)
2.c Idealised Me refined as rotating group:
 C12(H12A,H12B,H12C), C14(H14A,H14B,H14C)
;
_olex2_submission_special_instructions 'No special instructions were received'
_oxdiff_exptl_absorpt_empirical_details
;
Empirical correction (ABSPACK) includes:
- Absorption correction using spherical harmonics
- Frame scaling
;
_oxdiff_exptl_absorpt_empirical_full_max 1.990
_oxdiff_exptl_absorpt_empirical_full_min 0.637

loop_
_space_group_symop_operation_xyz
'x, y, z'
'-x, -y, -z'

loop_
_atom_site_label
_atom_site_type_symbol
_atom_site_fract_x
_atom_site_fract_y
_atom_site_fract_z
_atom_site_U_iso_or_equiv
_atom_site_adp_type
_atom_site_occupancy
_atom_site_site_symmetry_order
_atom_site_calc_flag
_atom_site_refinement_flags_posn
Os1 Os 0.49831(2) 0.71662(2) 0.84442(2) 0.01141(7) Uani 1 1 d .
Cl1 Cl 0.46848(8) 0.75958(6) 0.95023(4) 0.01620(18) Uani 1 1 d .
P2 P 0.68069(8) 0.82755(6) 0.87033(4) 0.01279(19) Uani 1 1 d .
P1 P 0.31635(8) 0.60482(6) 0.81787(4) 0.01282(19) Uani 1 1 d .
P3 P 0.32747(9) 0.94023(7) 0.73215(5) 0.0191(2) Uani 1 1 d .
Cl06 Cl -0.05768(15) 0.29380(10) 0.79149(8) 0.0567(4) Uani 1 1 d .
Cl07 Cl 0.19510(14) 0.61140(11) 0.47061(7) 0.0541(4) Uani 1 1 d .
Cl08 Cl -0.05681(15) 0.10105(11) 0.75288(8) 0.0579(4) Uani 1 1 d .
Cl09 Cl 0.18759(16) 0.76390(12) 0.39261(9) 0.0671(4) Uani 1 1 d .
Cl00 Cl 0.3602(3) 0.12561(19) 0.45588(12) 0.1215(11) Uani 1 1 d .
O1 O 0.5715(2) 0.62552(18) 0.90960(12) 0.0160(5) Uani 1 1 d .
Cl0A Cl 0.3419(3) -0.04743(18) 0.51475(17) 0.1255(11) Uani 1 1 d .
O4 O 0.4346(3) 0.4906(2) 0.55897(15) 0.0282(7) Uani 1 1 d .
F00E F 0.1875(3) 0.2088(2) 0.68200(16) 0.0512(8) Uani 1 1 d .
F00F F 0.3013(3) 0.3240(2) 0.64607(16) 0.0477(8) Uani 1 1 d .
N1 N 0.6023(3) 0.5771(2) 0.86280(15) 0.0153(7) Uani 1 1 d .
O3 O 0.6999(3) 0.6370(2) 0.56637(14) 0.0276(7) Uani 1 1 d .
O5 O 0.5760(3) 0.4154(2) 0.59542(15) 0.0283(7) Uani 1 1 d .
F00J F 0.2140(3) 0.1894(2) 0.58190(14) 0.0526(9) Uani 1 1 d .
O2 O 0.8072(3) 0.5751(3) 0.64459(16) 0.0367(8) Uani 1 1 d .
F00L F 0.1096(3) 0.2918(3) 0.6016(2) 0.0732(12) Uani 1 1 d .
C00M C 0.7919(3) 0.8207(3) 0.94346(18) 0.0168(8) Uani 1 1 d .
C7 C 0.5711(3) 0.6155(3) 0.81063(18) 0.0163(8) Uani 1 1 d .
C00O C 0.7595(3) 0.8192(3) 0.80844(19) 0.0178(8) Uani 1 1 d .
C1 C 0.4143(3) 0.8216(3) 0.81616(19) 0.0164(8) Uani 1 1 d .
H1 H 0.3893 0.8536 0.8467 0.020 Uiso 1 1 calc R
C6 C 0.5838(3) 0.6028(3) 0.74716(18) 0.0156(8) Uani 1 1 d .
C3 C 0.4386(3) 0.7922(3) 0.71337(18) 0.0167(8) Uani 1 1 d .
H3 H 0.4326 0.7998 0.6702 0.020 Uiso 1 1 calc R
C5 C 0.5393(3) 0.6656(3) 0.71165(18) 0.0153(8) Uani 1 1 d .
C00T C 0.4008(3) 0.4071(3) 0.9321(2) 0.0213(8) Uani 1 1 d .
H00T H 0.4277 0.4058 0.9763 0.026 Uiso 1 1 calc R
C00U C 0.2721(4) 0.9770(3) 0.7972(2) 0.0200(8) Uani 1 1 d .
C00V C 0.7693(4) 0.7662(3) 0.99125(19) 0.0193(8) Uani 1 1 d .
H00V H 0.6953 0.7313 0.9871 0.023 Uiso 1 1 calc R
C00W C 0.3749(3) 0.4878(3) 0.90872(19) 0.0182(8) Uani 1 1 d .
H00W H 0.3835 0.5404 0.9373 0.022 Uiso 1 1 calc R
C00X C 0.7427(4) 0.8662(3) 0.7540(2) 0.0257(9) Uani 1 1 d .
H00X H 0.6913 0.9054 0.7483 0.031 Uiso 1 1 calc R
C00Y C 0.2818(3) 0.5424(3) 0.68697(19) 0.0184(8) Uani 1 1 d .
H00Y H 0.3534 0.5276 0.6996 0.022 Uiso 1 1 calc R
C00Z C 0.2373(3) 0.5838(3) 0.73266(18) 0.0166(8) Uani 1 1 d .
C010 C 0.3865(4) 0.3281(3) 0.8898(2) 0.0249(9) Uani 1 1 d .
H010 H 0.4059 0.2744 0.9054 0.030 Uiso 1 1 calc R
C19 C 0.7980(4) 0.4500(3) 0.9594(2) 0.0241(9) Uani 1 1 d .
H19 H 0.8467 0.4565 1.0006 0.029 Uiso 1 1 calc R
C012 C 0.9032(3) 0.8762(3) 0.95239(19) 0.0173(8) Uani 1 1 d .
H012 H 0.9187 0.9153 0.9217 0.021 Uiso 1 1 calc R
C013 C 0.3358(3) 0.4911(3) 0.84238(19) 0.0161(8) Uani 1 1 d .
C20 C 0.7374(4) 0.5172(3) 0.9415(2) 0.0214(8) Uani 1 1 d .
H20 H 0.7463 0.5700 0.9700 0.026 Uiso 1 1 calc R
C4 C 0.4905(3) 0.7285(3) 0.74428(18) 0.0147(7) Uani 1 1 d .
C016 C 0.8319(4) 0.7573(3) 0.8139(2) 0.0242(9) Uani 1 1 d .
H016 H 0.8424 0.7244 0.8496 0.029 Uiso 1 1 calc R
C017 C 0.3434(4) 0.3291(3) 0.8241(2) 0.0243(9) Uani 1 1 d .
H017 H 0.3310 0.2753 0.7959 0.029 Uiso 1 1 calc R
C018 C 0.2031(3) 0.6226(3) 0.85641(18) 0.0176(8) Uani 1 1 d .
C019 C 0.6760(3) 0.9508(3) 0.88542(19) 0.0173(8) Uani 1 1 d .
C01A C 0.3187(4) 0.4100(3) 0.8004(2) 0.0203(8) Uani 1 1 d .
H01A H 0.2906 0.4106 0.7563 0.024 Uiso 1 1 calc R
C8 C 0.5493(4) 0.6556(3) 0.64384(19) 0.0208(8) Uani 1 1 d .
H8A H 0.5969 0.7116 0.6346 0.025 Uiso 1 1 calc R
H8B H 0.4743 0.6431 0.6134 0.025 Uiso 1 1 calc R
C10 C 0.6337(4) 0.5386(3) 0.71062(19) 0.0262(10) Uani 1 1 d .
H10A H 0.5965 0.4737 0.7101 0.031 Uiso 1 1 calc R
H10B H 0.7158 0.5471 0.7289 0.031 Uiso 1 1 calc R
C18 C 0.7870(4) 0.3716(3) 0.9160(2) 0.0249(9) Uani 1 1 d .
H18 H 0.8310 0.3278 0.9274 0.030 Uiso 1 1 calc R
C16 C 0.6448(4) 0.4255(3) 0.8378(2) 0.0226(9) Uani 1 1 d .
H16 H 0.5906 0.4165 0.7982 0.027 Uiso 1 1 calc R
C01F C 0.8570(4) 0.7634(3) 1.0455(2) 0.0246(9) Uani 1 1 d .
H01F H 0.8415 0.7259 1.0770 0.030 Uiso 1 1 calc R
C9 C 0.6069(4) 0.5707(3) 0.64125(19) 0.0207(9) Uani 1 1 d .
C2 C 0.3938(3) 0.8464(3) 0.75485(19) 0.0182(8) Uani 1 1 d .
C15 C 0.6624(3) 0.5053(3) 0.88026(19) 0.0179(8) Uani 1 1 d .
C01J C 0.2193(4) 0.5232(3) 0.6227(2) 0.0242(9) Uani 1 1 d .
H01J H 0.2490 0.4953 0.5925 0.029 Uiso 1 1 calc R
C01K C 0.1819(4) 0.8194(3) 0.6264(2) 0.0257(9) Uani 1 1 d .
H01K H 0.2211 0.7738 0.6410 0.031 Uiso 1 1 calc R
C01L C 0.1143(4) 0.5450(3) 0.8547(2) 0.0248(9) Uani 1 1 d .
H01L H 0.1164 0.4868 0.8363 0.030 Uiso 1 1 calc R
C01M C 0.6706(4) 1.1349(3) 0.9230(2) 0.0264(10) Uani 1 1 d .
H01M H 0.6681 1.1961 0.9351 0.032 Uiso 1 1 calc R
C01N C 0.4302(4) 1.0375(3) 0.7172(2) 0.0244(9) Uani 1 1 d .
C01O C 0.6175(4) 1.0621(3) 0.9502(2) 0.0324(11) Uani 1 1 d .
H01O H 0.5809 1.0744 0.9819 0.039 Uiso 1 1 calc R
C13 C 0.7178(4) 0.5941(3) 0.6191(2) 0.0224(9) Uani 1 1 d .
C01Q C 0.3429(5) 1.0414(3) 0.8483(2) 0.0330(11) Uani 1 1 d .
H01Q H 0.4172 1.0700 0.8474 0.040 Uiso 1 1 calc R
C01R C 0.7328(4) 1.0251(3) 0.8597(2) 0.0272(10) Uani 1 1 d .
H01R H 0.7746 1.0140 0.8304 0.033 Uiso 1 1 calc R
C01S C 0.0217(4) 0.6405(4) 0.9101(2) 0.0298(10) Uani 1 1 d .
H01S H -0.0371 0.6463 0.9294 0.036 Uiso 1 1 calc R
C01T C 0.9899(4) 0.8733(3) 1.0065(2) 0.0217(9) Uani 1 1 d .
H01T H 1.0635 0.9096 1.0117 0.026 Uiso 1 1 calc R
C01U C 0.9669(4) 0.8161(3) 1.0527(2) 0.0238(9) Uani 1 1 d .
H01U H 1.0254 0.8132 1.0886 0.029 Uiso 1 1 calc R
C01V C 0.0230(4) 0.5545(3) 0.8805(2) 0.0288(10) Uani 1 1 d .
H01V H -0.0370 0.5033 0.8778 0.035 Uiso 1 1 calc R
C01W C 0.7271(4) 1.1161(3) 0.8780(3) 0.0309(10) Uani 1 1 d .
H01W H 0.7624 1.1651 0.8591 0.037 Uiso 1 1 calc R
C01X C 0.2107(4) 0.9070(3) 0.6606(2) 0.0285(10) Uani 1 1 d .
C17 C 0.7087(4) 0.3599(3) 0.8551(2) 0.0246(9) Uani 1 1 d .
H17 H 0.6999 0.3076 0.8263 0.029 Uiso 1 1 calc R
C01Z C 0.1135(4) 0.5456(4) 0.6038(2) 0.0304(10) Uani 1 1 d .
H01Z H 0.0716 0.5323 0.5608 0.037 Uiso 1 1 calc R
C020 C 0.1630(4) 0.9344(4) 0.7989(3) 0.0390(12) Uani 1 1 d .
H020 H 0.1160 0.8916 0.7646 0.047 Uiso 1 1 calc R
C021 C 0.1316(4) 0.6073(3) 0.7126(2) 0.0263(9) Uani 1 1 d .
H021 H 0.1019 0.6363 0.7424 0.032 Uiso 1 1 calc R
C022 C 0.1916(5) 1.0189(3) 0.9023(2) 0.0340(11) Uani 1 1 d .
H022 H 0.1642 1.0328 0.9377 0.041 Uiso 1 1 calc R
C023 C 0.1076(4) 0.7175(4) 0.9109(2) 0.0314(10) Uani 1 1 d .
H023 H 0.1054 0.7755 0.9298 0.038 Uiso 1 1 calc R
C024 C 0.6179(4) 0.9710(3) 0.9308(2) 0.0297(10) Uani 1 1 d .
H024 H 0.5788 0.9225 0.9484 0.036 Uiso 1 1 calc R
C12 C 0.5105(4) 0.3325(3) 0.5527(2) 0.0324(10) Uani 1 1 d .
H12A H 0.4948 0.3471 0.5090 0.049 Uiso 1 1 calc GR
H12B H 0.4394 0.3106 0.5639 0.049 Uiso 1 1 calc GR
H12C H 0.5539 0.2848 0.5570 0.049 Uiso 1 1 calc GR
C026 C 0.1976(4) 0.7091(3) 0.8837(2) 0.0252(9) Uani 1 1 d .
H026 H 0.2543 0.7616 0.8837 0.030 Uiso 1 1 calc R
C11 C 0.5274(4) 0.4889(3) 0.5935(2) 0.0232(9) Uani 1 1 d .
C14 C 0.7939(4) 0.6572(4) 0.5358(2) 0.0339(11) Uani 1 1 d .
H14A H 0.7684 0.6814 0.4958 0.051 Uiso 1 1 calc GR
H14B H 0.8189 0.6009 0.5278 0.051 Uiso 1 1 calc GR
H14C H 0.8567 0.7026 0.5637 0.051 Uiso 1 1 calc GR
C029 C 0.8035(4) 0.8544(4) 0.7076(2) 0.0373(12) Uani 1 1 d .
H029 H 0.7947 0.8879 0.6721 0.045 Uiso 1 1 calc R
C02A C 0.3011(5) 1.0622(3) 0.9005(2) 0.0379(12) Uani 1 1 d .
H02A H 0.3472 1.1057 0.9346 0.046 Uiso 1 1 calc R
C02B C 0.1228(5) 0.9549(4) 0.8517(3) 0.0477(15) Uani 1 1 d .
H02B H 0.0490 0.9255 0.8530 0.057 Uiso 1 1 calc R
C02C C 0.8891(4) 0.7437(4) 0.7667(2) 0.0350(12) Uani 1 1 d .
H02C H 0.9363 0.7011 0.7706 0.042 Uiso 1 1 calc R
C02D C 0.0697(4) 0.5876(4) 0.6483(2) 0.0335(11) Uani 1 1 d .
H02D H -0.0015 0.6028 0.6353 0.040 Uiso 1 1 calc R
C02E C 0.0937(4) 0.7996(4) 0.5697(2) 0.0354(11) Uani 1 1 d .
H02E H 0.0749 0.7406 0.5466 0.042 Uiso 1 1 calc R
C02F C 0.8754(4) 0.7939(4) 0.7142(2) 0.0399(13) Uani 1 1 d .
H02F H 0.9153 0.7864 0.6832 0.048 Uiso 1 1 calc R
C02G C 0.4134(5) 1.1275(4) 0.7199(3) 0.0404(12) Uani 1 1 d .
H02G H 0.3483 1.1388 0.7310 0.048 Uiso 1 1 calc R
C02H C 0.5863(5) 1.1863(4) 0.6916(3) 0.0382(12) Uani 1 1 d .
H02H H 0.6393 1.2365 0.6841 0.046 Uiso 1 1 calc R
C02I C 0.0351(5) 0.8639(4) 0.5478(3) 0.0508(16) Uani 1 1 d .
H02I H -0.0241 0.8493 0.5101 0.061 Uiso 1 1 calc R
C02J C 0.4910(5) 1.2018(4) 0.7066(3) 0.0459(14) Uani 1 1 d .
H02J H 0.4772 1.2616 0.7081 0.055 Uiso 1 1 calc R
C02K C 0.0149(5) 0.2192(4) 0.7584(3) 0.0490(14) Uani 1 1 d .
H02K H 0.0927 0.2283 0.7853 0.059 Uiso 1 1 calc R
H02M H 0.0193 0.2351 0.7158 0.059 Uiso 1 1 calc R
C02L C 0.6073(5) 1.0982(4) 0.6870(4) 0.0561(17) Uani 1 1 d .
H02L H 0.6733 1.0890 0.6759 0.067 Uiso 1 1 calc R
B02M B 0.2035(6) 0.2549(4) 0.6281(3) 0.0384(13) Uani 1 1 d .
C02N C 0.5307(5) 1.0239(4) 0.6989(3) 0.0452(14) Uani 1 1 d .
H02N H 0.5442 0.9641 0.6950 0.054 Uiso 1 1 calc R
C02O C 0.1527(7) 0.9747(4) 0.6369(3) 0.072(3) Uani 1 1 d .
H02O H 0.1738 1.0351 0.6582 0.086 Uiso 1 1 calc R
C02P C 0.0635(8) 0.9518(4) 0.5816(4) 0.088(3) Uani 1 1 d .
H02P H 0.0221 0.9961 0.5670 0.105 Uiso 1 1 calc R
C02Q C 0.1348(6) 0.6436(5) 0.3950(3) 0.0559(16) Uani 1 1 d .
H02Q H 0.0517 0.6302 0.3868 0.067 Uiso 1 1 calc R
H02R H 0.1542 0.6074 0.3616 0.067 Uiso 1 1 calc R
C02R C 0.3771(9) 0.0729(6) 0.5262(4) 0.088(3) Uani 1 1 d .
H02S H 0.4566 0.0933 0.5510 0.106 Uiso 1 1 calc R
H02T H 0.3297 0.0943 0.5515 0.106 Uiso 1 1 calc R

loop_
_atom_site_aniso_label
_atom_site_aniso_U_11
_atom_site_aniso_U_22
_atom_site_aniso_U_33
_atom_site_aniso_U_23
_atom_site_aniso_U_13
_atom_site_aniso_U_12
Os1 0.01457(10) 0.01214(10) 0.00934(10) 0.00281(6) 0.00436(6) 0.00515(7)
Cl1 0.0213(4) 0.0176(4) 0.0123(4) 0.0022(3) 0.0077(3) 0.0063(3)
P2 0.0151(5) 0.0134(4) 0.0110(4) 0.0033(3) 0.0041(4) 0.0042(4)
P1 0.0137(4) 0.0142(4) 0.0121(4) 0.0033(3) 0.0049(4) 0.0043(4)
P3 0.0271(5) 0.0162(5) 0.0146(5) 0.0035(4) 0.0016(4) 0.0105(4)
Cl06 0.0718(10) 0.0458(8) 0.0628(9) 0.0050(7) 0.0361(8) 0.0146(7)
Cl07 0.0721(10) 0.0597(9) 0.0431(8) 0.0155(6) 0.0288(7) 0.0239(7)
Cl08 0.0659(10) 0.0466(8) 0.0689(10) 0.0108(7) 0.0289(8) 0.0149(7)
Cl09 0.0691(10) 0.0600(10) 0.0778(11) 0.0296(8) 0.0276(9) 0.0103(8)
Cl00 0.179(3) 0.0897(16) 0.0675(14) 0.0075(12) -0.0190(16) 0.0272(17)
O1 0.0214(14) 0.0189(14) 0.0124(13) 0.0052(10) 0.0066(11) 0.0113(11)
Cl0A 0.164(3) 0.0728(15) 0.160(3) 0.0039(16) 0.099(2) 0.0050(16)
O4 0.0211(16) 0.0365(18) 0.0279(16) 0.0023(13) 0.0056(13) 0.0098(13)
F00E 0.062(2) 0.058(2) 0.0403(18) 0.0071(15) 0.0265(16) 0.0141(16)
F00F 0.0522(19) 0.0382(17) 0.057(2) 0.0040(14) 0.0218(16) 0.0117(14)
N1 0.0176(16) 0.0176(16) 0.0128(16) 0.0037(13) 0.0060(13) 0.0053(13)
O3 0.0208(15) 0.0463(19) 0.0196(15) 0.0083(13) 0.0085(12) 0.0114(13)
O5 0.0299(17) 0.0309(17) 0.0242(16) -0.0017(13) 0.0015(13) 0.0151(14)
F00J 0.086(3) 0.0456(18) 0.0286(16) -0.0006(13) 0.0141(16) 0.0223(17)
O2 0.0298(18) 0.058(2) 0.0291(18) 0.0084(16) 0.0099(14) 0.0221(16)
F00L 0.051(2) 0.044(2) 0.127(4) 0.015(2) 0.017(2) 0.0221(17)
C00M 0.023(2) 0.0150(19) 0.0134(19) 0.0007(15) 0.0042(15) 0.0067(15)
C7 0.0172(19) 0.0151(19) 0.0141(19) 0.0049(15) -0.0004(15) 0.0022(15)
C00O 0.0152(19) 0.022(2) 0.0144(19) -0.0009(15) 0.0056(15) -0.0004(15)
C1 0.0196(19) 0.0158(19) 0.0153(19) 0.0020(15) 0.0039(15) 0.0082(15)
C6 0.0171(19) 0.0178(19) 0.0141(19) 0.0024(15) 0.0066(15) 0.0054(15)
C3 0.0204(19) 0.0188(19) 0.0119(18) 0.0037(15) 0.0062(15) 0.0038(15)
C5 0.0143(18) 0.020(2) 0.0109(18) -0.0002(15) 0.0042(14) 0.0024(15)
C00T 0.021(2) 0.025(2) 0.019(2) 0.0097(16) 0.0055(16) 0.0028(16)
C00U 0.026(2) 0.0142(19) 0.022(2) 0.0039(16) 0.0043(17) 0.0118(16)
C00V 0.021(2) 0.019(2) 0.018(2) 0.0044(16) 0.0044(16) 0.0036(16)
C00W 0.020(2) 0.019(2) 0.017(2) 0.0028(15) 0.0087(16) 0.0023(15)
C00X 0.023(2) 0.032(2) 0.020(2) 0.0067(18) 0.0059(17) 0.0003(18)
C00Y 0.019(2) 0.020(2) 0.017(2) 0.0019(15) 0.0049(16) 0.0051(16)
C00Z 0.0172(19) 0.0192(19) 0.0146(19) 0.0065(15) 0.0063(15) 0.0031(15)
C010 0.032(2) 0.017(2) 0.029(2) 0.0113(17) 0.0101(19) 0.0075(17)
C19 0.025(2) 0.027(2) 0.020(2) 0.0078(17) 0.0012(17) 0.0093(17)
C012 0.021(2) 0.0181(19) 0.0153(19) 0.0013(15) 0.0068(16) 0.0065(16)
C013 0.0178(19) 0.0155(19) 0.0165(19) 0.0060(15) 0.0070(15) 0.0031(15)
C20 0.026(2) 0.021(2) 0.019(2) 0.0031(16) 0.0081(17) 0.0065(17)
C4 0.0129(18) 0.0174(19) 0.0148(18) 0.0055(15) 0.0063(14) 0.0012(14)
C016 0.022(2) 0.032(2) 0.018(2) -0.0025(17) 0.0052(17) 0.0063(18)
C017 0.032(2) 0.016(2) 0.025(2) 0.0005(16) 0.0068(18) 0.0057(17)
C018 0.0176(19) 0.026(2) 0.0120(18) 0.0037(15) 0.0056(15) 0.0085(16)
C019 0.0180(19) 0.0168(19) 0.0166(19) 0.0013(15) 0.0011(15) 0.0069(15)
C01A 0.023(2) 0.021(2) 0.016(2) 0.0017(16) 0.0042(16) 0.0038(16)
C8 0.026(2) 0.029(2) 0.0128(19) 0.0052(16) 0.0068(16) 0.0139(18)
C10 0.039(3) 0.036(2) 0.012(2) 0.0049(17) 0.0085(18) 0.025(2)
C18 0.025(2) 0.021(2) 0.034(2) 0.0113(18) 0.0106(19) 0.0120(17)
C16 0.029(2) 0.019(2) 0.020(2) 0.0020(16) 0.0056(17) 0.0072(17)
C01F 0.028(2) 0.026(2) 0.019(2) 0.0084(17) 0.0041(17) 0.0053(18)
C9 0.026(2) 0.028(2) 0.0121(19) 0.0033(16) 0.0075(16) 0.0138(18)
C2 0.024(2) 0.0136(19) 0.018(2) 0.0027(15) 0.0045(16) 0.0068(15)
C15 0.020(2) 0.019(2) 0.020(2) 0.0087(16) 0.0092(16) 0.0097(16)
C01J 0.026(2) 0.029(2) 0.016(2) 0.0012(17) 0.0066(17) 0.0000(18)
C01K 0.023(2) 0.028(2) 0.025(2) 0.0009(18) 0.0056(18) 0.0053(18)
C01L 0.026(2) 0.029(2) 0.024(2) 0.0044(18) 0.0127(18) 0.0080(18)
C01M 0.024(2) 0.015(2) 0.038(3) -0.0002(18) 0.0035(19) 0.0069(17)
C01N 0.035(2) 0.023(2) 0.015(2) 0.0046(16) 0.0030(17) 0.0092(18)
C01O 0.046(3) 0.021(2) 0.036(3) -0.0009(19) 0.025(2) 0.007(2)
C13 0.022(2) 0.028(2) 0.018(2) -0.0016(17) 0.0038(17) 0.0095(17)
C01Q 0.045(3) 0.028(2) 0.025(2) 0.0041(19) 0.014(2) -0.002(2)
C01R 0.029(2) 0.019(2) 0.041(3) 0.0080(19) 0.020(2) 0.0076(18)
C01S 0.025(2) 0.052(3) 0.024(2) 0.014(2) 0.0135(18) 0.022(2)
C01T 0.019(2) 0.025(2) 0.021(2) -0.0020(17) 0.0044(16) 0.0061(16)
C01U 0.023(2) 0.028(2) 0.018(2) 0.0019(17) -0.0014(17) 0.0085(17)
C01V 0.021(2) 0.042(3) 0.028(2) 0.014(2) 0.0120(18) 0.0073(19)
C01W 0.029(2) 0.018(2) 0.050(3) 0.011(2) 0.017(2) 0.0059(18)
C01X 0.036(3) 0.024(2) 0.020(2) 0.0051(17) -0.0048(19) 0.0081(19)
C17 0.034(2) 0.014(2) 0.028(2) -0.0001(16) 0.0104(19) 0.0081(17)
C01Z 0.020(2) 0.050(3) 0.016(2) 0.0048(19) -0.0011(17) 0.001(2)
C020 0.023(2) 0.048(3) 0.043(3) -0.019(2) 0.007(2) 0.010(2)
C021 0.024(2) 0.039(3) 0.022(2) 0.0083(19) 0.0092(18) 0.0135(19)
C022 0.047(3) 0.028(2) 0.036(3) 0.003(2) 0.021(2) 0.018(2)
C023 0.030(2) 0.040(3) 0.031(2) -0.001(2) 0.011(2) 0.020(2)
C024 0.047(3) 0.018(2) 0.031(2) 0.0033(18) 0.025(2) 0.0045(19)
C12 0.037(3) 0.033(3) 0.027(2) -0.0001(19) 0.003(2) 0.013(2)
C026 0.021(2) 0.029(2) 0.028(2) 0.0028(18) 0.0057(18) 0.0107(18)
C11 0.025(2) 0.031(2) 0.019(2) 0.0054(17) 0.0110(18) 0.0103(18)
C14 0.024(2) 0.051(3) 0.029(2) 0.005(2) 0.0121(19) 0.007(2)
C029 0.036(3) 0.053(3) 0.015(2) 0.004(2) 0.0086(19) -0.010(2)
C02A 0.063(4) 0.023(2) 0.025(2) -0.0006(19) 0.015(2) 0.001(2)
C02B 0.029(3) 0.055(3) 0.061(4) -0.016(3) 0.021(3) 0.010(2)
C02C 0.022(2) 0.051(3) 0.029(3) -0.015(2) 0.0067(19) 0.005(2)
C02D 0.020(2) 0.059(3) 0.026(2) 0.015(2) 0.0061(19) 0.015(2)
C02E 0.034(3) 0.037(3) 0.029(3) -0.007(2) 0.005(2) 0.000(2)
C02F 0.023(2) 0.067(4) 0.025(3) -0.013(2) 0.015(2) -0.005(2)
C02G 0.051(3) 0.031(3) 0.051(3) 0.015(2) 0.031(3) 0.015(2)
C02H 0.037(3) 0.035(3) 0.038(3) 0.016(2) 0.003(2) 0.001(2)
C02I 0.058(4) 0.041(3) 0.032(3) 0.011(2) -0.018(3) -0.004(3)
C02J 0.065(4) 0.027(3) 0.053(3) 0.013(2) 0.027(3) 0.011(2)
C02K 0.036(3) 0.055(4) 0.057(4) -0.004(3) 0.021(3) 0.005(3)
C02L 0.029(3) 0.048(3) 0.093(5) 0.028(3) 0.015(3) 0.008(2)
B02M 0.050(4) 0.038(3) 0.031(3) 0.002(2) 0.010(3) 0.017(3)
C02N 0.032(3) 0.039(3) 0.071(4) 0.022(3) 0.015(3) 0.014(2)
C02O 0.091(5) 0.032(3) 0.061(4) -0.010(3) -0.047(4) 0.027(3)
C02P 0.108(6) 0.035(3) 0.078(5) 0.003(3) -0.062(5) 0.024(4)
C02Q 0.065(4) 0.059(4) 0.051(4) 0.015(3) 0.023(3) 0.016(3)
C02R 0.106(7) 0.078(6) 0.081(6) -0.001(5) 0.024(5) 0.021(5)

loop_
_atom_type_symbol
_atom_type_description
_atom_type_scat_dispersion_real
_atom_type_scat_dispersion_imag
_atom_type_scat_source
C C 0.0181 0.0091 'International Tables Vol C Tables 4.2.6.8 and 6.1.1.4'
H H 0.0000 0.0000 'International Tables Vol C Tables 4.2.6.8 and 6.1.1.4'
B B 0.0090 0.0039 'International Tables Vol C Tables 4.2.6.8 and 6.1.1.4'
Cl Cl 0.3639 0.7018 'International Tables Vol C Tables 4.2.6.8 and 6.1.1.4'
F F 0.0727 0.0534 'International Tables Vol C Tables 4.2.6.8 and 6.1.1.4'
N N 0.0311 0.0180 'International Tables Vol C Tables 4.2.6.8 and 6.1.1.4'
O O 0.0492 0.0322 'International Tables Vol C Tables 4.2.6.8 and 6.1.1.4'
Os Os -4.9801 6.2216 'International Tables Vol C Tables 4.2.6.8 and 6.1.1.4'
P P 0.2955 0.4335 'International Tables Vol C Tables 4.2.6.8 and 6.1.1.4'

loop_
_geom_angle_atom_site_label_1
_geom_angle_atom_site_label_2
_geom_angle_atom_site_label_3
_geom_angle
P2 Os1 Cl1 91.05(3)
P2 Os1 P1 179.51(3)
P1 Os1 Cl1 89.38(3)
O1 Os1 Cl1 72.90(7)
O1 Os1 P2 90.51(8)
O1 Os1 P1 89.41(8)
C7 Os1 Cl1 133.11(11)
C7 Os1 P2 90.62(11)
C7 Os1 P1 88.93(11)
C7 Os1 O1 60.23(13)
C7 Os1 C1 142.91(15)
C7 Os1 C4 71.41(15)
C1 Os1 Cl1 83.93(11)
C1 Os1 P2 90.21(11)
C1 Os1 P1 90.05(11)
C1 Os1 O1 156.83(13)
C1 Os1 C4 71.57(15)
C4 Os1 Cl1 155.47(11)
C4 Os1 P2 87.77(10)
C4 Os1 P1 91.93(10)
C4 Os1 O1 131.59(12)
C00M P2 Os1 119.52(13)
C00O P2 Os1 112.41(13)
C00O P2 C00M 100.74(18)
C00O P2 C019 107.45(19)
C019 P2 Os1 116.07(13)
C019 P2 C00M 98.67(17)
C00Z P1 Os1 116.26(13)
C00Z P1 C018 101.26(18)
C013 P1 Os1 110.55(13)
C013 P1 C00Z 106.40(18)
C013 P1 C018 100.55(18)
C018 P1 Os1 119.95(14)
C00U P3 C01N 109.1(2)
C00U P3 C01X 108.6(2)
C2 P3 C00U 108.07(19)
C2 P3 C01N 110.8(2)
C2 P3 C01X 112.3(2)
C01X P3 C01N 107.9(2)
N1 O1 Os1 93.61(19)
O1 N1 C15 118.7(3)
C7 N1 O1 105.6(3)
C7 N1 C15 135.5(3)
C13 O3 C14 116.9(3)
C11 O5 C12 116.2(3)
C00V C00M P2 122.8(3)
C00V C00M C012 118.7(4)
C012 C00M P2 118.5(3)
N1 C7 Os1 100.5(3)
N1 C7 C6 134.4(4)
C6 C7 Os1 125.0(3)
C00X C00O P2 122.9(3)
C016 C00O P2 118.2(3)
C016 C00O C00X 118.7(4)
C2 C1 Os1 123.3(3)
C7 C6 C10 136.3(4)
C5 C6 C7 110.0(3)
C5 C6 C10 113.7(3)
C4 C3 C2 112.4(3)
C6 C5 C4 115.9(3)
C6 C5 C8 112.7(3)
C4 C5 C8 131.4(4)
C00W C00T C010 120.0(4)
C01Q C00U P3 120.4(3)
C020 C00U P3 119.0(3)
C020 C00U C01Q 120.4(4)
C00M C00V C01F 120.3(4)
C00T C00W C013 120.6(4)
C00O C00X C029 119.9(5)
C01J C00Y C00Z 120.2(4)
C00Y C00Z P1 120.4(3)
C021 C00Z P1 120.6(3)
C021 C00Z C00Y 119.0(4)
C00T C010 C017 120.1(4)
C20 C19 C18 120.6(4)
C01T C012 C00M 120.6(4)
C00W C013 P1 115.9(3)
C01A C013 P1 125.4(3)
C01A C013 C00W 118.7(4)
C19 C20 C15 119.2(4)
C3 C4 Os1 120.5(3)
C3 C4 C5 121.8(3)
C5 C4 Os1 117.6(3)
C00O C016 C02C 121.1(4)
C01A C017 C010 120.1(4)
C01L C018 P1 117.5(3)
C026 C018 P1 123.6(3)
C026 C018 C01L 118.8(4)
C01R C019 P2 125.8(3)
C01R C019 C024 118.0(4)
C024 C019 P2 115.9(3)
C017 C01A C013 120.5(4)
C5 C8 C9 103.4(3)
C6 C10 C9 102.1(3)
C19 C18 C17 119.2(4)
C17 C16 C15 119.2(4)
C01U C01F C00V 120.4(4)
C8 C9 C10 107.9(3)
C13 C9 C8 112.7(4)
C13 C9 C10 109.7(3)
C13 C9 C11 105.9(3)
C11 C9 C8 111.5(3)
C11 C9 C10 109.1(4)
C1 C2 P3 122.8(3)
C1 C2 C3 112.2(3)
C3 C2 P3 124.9(3)
C20 C15 N1 117.8(4)
C16 C15 N1 120.8(4)
C16 C15 C20 121.3(4)
C01Z C01J C00Y 120.1(4)
C01X C01K C02E 119.6(4)
C01V C01L C018 120.5(4)
C01W C01M C01O 119.0(4)
C02G C01N P3 122.1(4)
C02G C01N C02N 116.7(4)
C02N C01N P3 121.2(4)
C01M C01O C024 120.6(4)
O3 C13 C9 109.7(3)
O2 C13 O3 124.8(4)
O2 C13 C9 125.5(4)
C02A C01Q C00U 119.1(5)
C019 C01R C01W 120.0(4)
C023 C01S C01V 119.9(4)
C01U C01T C012 119.9(4)
C01F C01U C01T 119.9(4)
C01S C01V C01L 119.9(4)
C01M C01W C01R 121.3(4)
C01K C01X P3 122.6(3)
C01K C01X C02O 119.2(4)
C02O C01X P3 118.1(4)
C16 C17 C18 120.4(4)
C02D C01Z C01J 120.1(4)
C00U C020 C02B 119.9(5)
C00Z C021 C02D 120.3(4)
C02B C022 C02A 119.9(5)
C01S C023 C026 120.4(4)
C01O C024 C019 121.0(4)
C018 C026 C023 120.4(4)
O4 C11 O5 124.9(4)
O4 C11 C9 125.1(4)
O5 C11 C9 110.0(4)
C02F C029 C00X 120.4(5)
C022 C02A C01Q 120.5(5)
C022 C02B C020 120.2(5)
C02F C02C C016 119.5(5)
C01Z C02D C021 120.3(4)
C02I C02E C01K 121.4(5)
C029 C02F C02C 120.2(4)
C01N C02G C02J 122.0(5)
C02J C02H C02L 121.7(5)
C02E C02I C02P 119.5(5)
C02H C02J C02G 119.4(5)
Cl06 C02K Cl08 111.0(3)
C02N C02L C02H 119.7(6)
F00F B02M F00E 109.5(5)
F00F B02M F00J 109.9(5)
F00F B02M F00L 110.3(5)
F00J B02M F00E 107.8(5)
F00J B02M F00L 108.2(5)
F00L B02M F00E 111.2(5)
C02L C02N C01N 120.6(5)
C02P C02O C01X 119.6(5)
C02O C02P C02I 120.7(6)
Cl07 C02Q Cl09 110.1(4)
Cl0A C02R Cl00 114.6(5)

loop_
_geom_bond_atom_site_label_1
_geom_bond_atom_site_label_2
_geom_bond_distance
Os1 Cl1 2.4556(8)
Os1 P2 2.4094(9)
Os1 P1 2.4111(9)
Os1 O1 2.164(3)
Os1 C7 2.064(4)
Os1 C1 2.069(4)
Os1 C4 2.152(4)
P2 C00M 1.842(4)
P2 C00O 1.836(4)
P2 C019 1.838(4)
P1 C00Z 1.831(4)
P1 C013 1.828(4)
P1 C018 1.835(4)
P3 C00U 1.795(4)
P3 C2 1.776(4)
P3 C01N 1.806(5)
P3 C01X 1.797(4)
Cl06 C02K 1.763(6)
Cl07 C02Q 1.754(7)
Cl08 C02K 1.766(6)
Cl09 C02Q 1.766(7)
Cl00 C02R 1.728(10)
O1 N1 1.367(4)
Cl0A C02R 1.723(9)
O4 C11 1.209(5)
F00E B02M 1.412(7)
F00F B02M 1.365(7)
N1 C7 1.298(5)
N1 C15 1.425(5)
O3 C13 1.325(5)
O3 C14 1.449(5)
O5 C12 1.446(6)
O5 C11 1.335(5)
F00J B02M 1.388(7)
O2 C13 1.199(5)
F00L B02M 1.388(7)
C00M C00V 1.387(6)
C00M C012 1.406(6)
C7 C6 1.416(6)
C00O C00X 1.390(6)
C00O C016 1.388(6)
C1 C2 1.368(6)
C6 C5 1.351(6)
C6 C10 1.504(5)
C3 C4 1.357(6)
C3 C2 1.436(6)
C5 C4 1.434(6)
C5 C8 1.493(5)
C00T C00W 1.385(6)
C00T C010 1.387(6)
C00U C01Q 1.394(6)
C00U C020 1.371(7)
C00V C01F 1.395(6)
C00W C013 1.399(6)
C00X C029 1.405(7)
C00Y C00Z 1.398(6)
C00Y C01J 1.391(6)
C00Z C021 1.387(6)
C010 C017 1.388(6)
C19 C20 1.374(6)
C19 C18 1.401(6)
C012 C01T 1.386(6)
C013 C01A 1.399(6)
C20 C15 1.393(6)
C016 C02C 1.391(6)
C017 C01A 1.384(6)
C018 C01L 1.402(6)
C018 C026 1.389(6)
C019 C01R 1.391(6)
C019 C024 1.391(6)
C8 C9 1.560(6)
C10 C9 1.572(5)
C18 C17 1.404(6)
C16 C15 1.389(6)
C16 C17 1.378(6)
C01F C01U 1.381(6)
C9 C13 1.531(6)
C9 C11 1.533(6)
C01J C01Z 1.379(7)
C01K C01X 1.379(6)
C01K C02E 1.393(7)
C01L C01V 1.391(6)
C01M C01O 1.376(7)
C01M C01W 1.364(7)
C01N C02G 1.381(7)
C01N C02N 1.430(7)
C01O C024 1.380(6)
C01Q C02A 1.383(7)
C01R C01W 1.393(6)
C01S C01V 1.386(7)
C01S C023 1.379(7)
C01T C01U 1.384(6)
C01X C02O 1.392(7)
C01Z C02D 1.378(7)
C020 C02B 1.384(8)
C021 C02D 1.390(7)
C022 C02A 1.378(8)
C022 C02B 1.377(8)
C023 C026 1.393(6)
C029 C02F 1.366(8)
C02C C02F 1.382(8)
C02E C02I 1.342(8)
C02G C02J 1.389(8)
C02H C02J 1.344(8)
C02H C02L 1.375(8)
C02I C02P 1.380(9)
C02L C02N 1.371(8)
C02O C02P 1.380(8)
